data_4329888
loop_
_publ_author_name
'Ryan E. Cowley'
'Patrick L. Holland'

_publ_section_title
;
 Ligand Effects on Hydrogen Atom Transfer from Hydrocarbons to
 Three-Coordinate Iron Imides
;
_journal_name_full 'Inorganic Chemistry'
_journal_page_first 8352
_journal_page_last 8361
_journal_paper_doi 10.1021/ic300870y
_journal_volume 51
_journal_year 2012
_chemical_formula_moiety 'C63 H56 Fe N3'
_chemical_formula_sum 'C63 H56 Fe N3'
_chemical_formula_weight 910.96
_chemical_name_common 5
_chemical_name_systematic
; 
 ? 
;
_space_group_IT_number 2
_symmetry_cell_setting triclinic
_symmetry_space_group_name_Hall '-P 1'
_symmetry_space_group_name_H-M 'P -1'
_atom_sites_solution_hydrogens geom
_atom_sites_solution_primary direct
_atom_sites_solution_secondary difmap
_audit_creation_method SHELXL-97
_cell_angle_alpha 103.331(6)
_cell_angle_beta 94.905(7)
_cell_angle_gamma 101.883(7)
_cell_formula_units_Z 2
_cell_length_a 12.881(6)
_cell_length_b 13.253(6)
_cell_length_c 16.475(7)
_cell_measurement_reflns_used 2692
_cell_measurement_temperature 100.0(1)
_cell_measurement_theta_max 22.05
_cell_measurement_theta_min 2.31
_cell_volume 2652(2)
_computing_cell_refinement 'SAINT (Bruker, 2009)'
_computing_data_collection 'APEX2 (Bruker, 2009)'
_computing_data_reduction 'SAINT (Bruker, 2009)'
_computing_molecular_graphics 'SHELXTL (Sheldrick, 2008)'
_computing_publication_material 'SHELXTL (Sheldrick, 2008)'
_computing_structure_refinement 'SHELXL-97 (Sheldrick, 2008)'
_computing_structure_solution 'SIR97 (Altomare et al., 1999)'
_diffrn_ambient_temperature 100(2)
_diffrn_measured_fraction_theta_full 0.989
_diffrn_measured_fraction_theta_max 0.989
_diffrn_measurement_device_type 'Bruker APEX-II CCD'
_diffrn_measurement_method '\f and \w scans'
_diffrn_radiation_monochromator graphite
_diffrn_radiation_source 'fine-focus sealed tube'
_diffrn_radiation_type MoK\a
_diffrn_radiation_wavelength 0.71073
_diffrn_reflns_av_R_equivalents 0.1821
_diffrn_reflns_av_sigmaI/netI 0.2084
_diffrn_reflns_limit_h_max 15
_diffrn_reflns_limit_h_min -15
_diffrn_reflns_limit_k_max 15
_diffrn_reflns_limit_k_min -15
_diffrn_reflns_limit_l_max 19
_diffrn_reflns_limit_l_min -19
_diffrn_reflns_number 34874
_diffrn_reflns_theta_full 25.15
_diffrn_reflns_theta_max 25.15
_diffrn_reflns_theta_min 1.28
_exptl_absorpt_coefficient_mu 0.325
_exptl_absorpt_correction_T_max 0.9935
_exptl_absorpt_correction_T_min 0.8810
_exptl_absorpt_correction_type multi-scan
_exptl_absorpt_process_details 'SADABS (Sheldrick, 2008)'
_exptl_crystal_colour 'dark yellow'
_exptl_crystal_density_diffrn 1.141
_exptl_crystal_description plate
_exptl_crystal_F_000 962
_exptl_crystal_size_max 0.40
_exptl_crystal_size_mid 0.20
_exptl_crystal_size_min 0.02
_refine_diff_density_max 0.544
_refine_diff_density_min -0.370
_refine_diff_density_rms 0.072
_refine_ls_extinction_method none
_refine_ls_goodness_of_fit_ref 0.847
_refine_ls_hydrogen_treatment constr
_refine_ls_matrix_type full
_refine_ls_number_parameters 606
_refine_ls_number_reflns 9392
_refine_ls_number_restraints 18
_refine_ls_restrained_S_all 0.851
_refine_ls_R_factor_all 0.1744
_refine_ls_R_factor_gt 0.0763
_refine_ls_shift/su_max 0.000
_refine_ls_shift/su_mean 0.000
_refine_ls_structure_factor_coef Fsqd
_refine_ls_weighting_details 'calc w=1/[\s^2^(Fo^2^)+(0.0817P)^2^+0.0000P] where P=(Fo^2^+2Fc^2^)/3'
_refine_ls_weighting_scheme calc
_refine_ls_wR_factor_gt 0.1607
_refine_ls_wR_factor_ref 0.1933
_reflns_number_gt 3916
_reflns_number_total 9392
_reflns_threshold_expression >2sigma(I)
_cod_data_source_file ic300870y_si_002_4.cif
_cod_data_source_block 5
_cod_database_code 4329888

loop_
_symmetry_equiv_pos_as_xyz
'x, y, z'
'-x, -y, -z'

loop_
_atom_site_label
_atom_site_type_symbol
_atom_site_fract_x
_atom_site_fract_y
_atom_site_fract_z
_atom_site_U_iso_or_equiv
_atom_site_adp_type
_atom_site_occupancy
_atom_site_symmetry_multiplicity
_atom_site_calc_flag
_atom_site_refinement_flags
Fe1 Fe 0.15286(7) 0.24559(7) 0.32389(5) 0.0328(3) Uani 1 1 d .
N11 N 0.1243(4) 0.2364(3) 0.4373(2) 0.0300(11) Uani 1 1 d .
N21 N 0.0507(3) 0.3341(3) 0.3115(2) 0.0267(11) Uani 1 1 d .
C11 C 0.0312(5) 0.2595(4) 0.5626(3) 0.0313(14) Uani 1 1 d .
H11A H 0.0345 0.1865 0.5635 0.047 Uiso 1 1 calc R
H11B H -0.0395 0.2707 0.5742 0.047 Uiso 1 1 calc R
H11C H 0.0866 0.3102 0.6057 0.047 Uiso 1 1 calc R
C21 C 0.0497(4) 0.2764(4) 0.4771(3) 0.0293(14) Uani 1 1 d .
C31 C -0.0118(4) 0.3369(4) 0.4440(3) 0.0297(14) Uani 1 1 d .
H31A H -0.0602 0.3634 0.4790 0.036 Uiso 1 1 calc R
C41 C -0.0122(4) 0.3638(4) 0.3672(3) 0.0303(14) Uani 1 1 d .
C51 C -0.0914(5) 0.4297(4) 0.3491(3) 0.0363(15) Uani 1 1 d .
H51A H -0.0714 0.4616 0.3029 0.054 Uiso 1 1 calc R
H51B H -0.0900 0.4862 0.3996 0.054 Uiso 1 1 calc R
H51C H -0.1637 0.3835 0.3330 0.054 Uiso 1 1 calc R
C12 C 0.1851(4) 0.1750(4) 0.4742(3) 0.0249(13) Uani 1 1 d .
C22 C 0.1634(4) 0.0657(4) 0.4425(3) 0.0296(14) Uani 1 1 d .
C32 C 0.2245(5) 0.0054(4) 0.4755(3) 0.0326(14) Uani 1 1 d .
H32A H 0.2080 -0.0698 0.4537 0.039 Uiso 1 1 calc R
C42 C 0.3096(5) 0.0542(4) 0.5402(3) 0.0324(14) Uani 1 1 d .
C52 C 0.3296(4) 0.1622(4) 0.5707(3) 0.0297(14) Uani 1 1 d .
H52A H 0.3869 0.1961 0.6151 0.036 Uiso 1 1 calc R
C62 C 0.2699(4) 0.2249(4) 0.5397(3) 0.0294(14) Uani 1 1 d .
C72 C 0.0727(5) 0.0065(4) 0.3745(3) 0.0327(14) Uani 1 1 d .
C82 C 0.0906(5) -0.0656(5) 0.3035(4) 0.0434(16) Uani 1 1 d .
H82A H 0.1615 -0.0736 0.2977 0.052 Uiso 1 1 calc R
C92 C 0.0078(6) -0.1251(5) 0.2418(4) 0.0543(19) Uani 1 1 d .
H92A H 0.0227 -0.1718 0.1935 0.065 Uiso 1 1 calc R
C102 C -0.0968(6) -0.1180(5) 0.2489(4) 0.0477(17) Uani 1 1 d .
H10A H -0.1542 -0.1603 0.2068 0.057 Uiso 1 1 calc R
C112 C -0.1151(5) -0.0475(5) 0.3190(4) 0.0402(16) Uani 1 1 d .
H11D H -0.1862 -0.0408 0.3253 0.048 Uiso 1 1 calc R
C122 C -0.0315(5) 0.0137(4) 0.3803(3) 0.0341(14) Uani 1 1 d .
H12A H -0.0465 0.0620 0.4277 0.041 Uiso 1 1 calc R
C132 C 0.3023(4) 0.3412(4) 0.5775(3) 0.0266(13) Uani 1 1 d .
C142 C 0.3362(5) 0.4140(5) 0.5316(4) 0.0417(16) Uani 1 1 d .
H14A H 0.3329 0.3901 0.4723 0.050 Uiso 1 1 calc R
C152 C 0.3748(5) 0.5209(5) 0.5709(4) 0.0490(18) Uani 1 1 d .
H15A H 0.3980 0.5695 0.5382 0.059 Uiso 1 1 calc R
C162 C 0.3801(5) 0.5582(5) 0.6567(4) 0.0411(16) Uani 1 1 d .
H16A H 0.4076 0.6316 0.6837 0.049 Uiso 1 1 calc R
C172 C 0.3445(5) 0.4864(5) 0.7026(4) 0.0383(15) Uani 1 1 d .
H17A H 0.3462 0.5109 0.7617 0.046 Uiso 1 1 calc R
C182 C 0.3068(4) 0.3805(4) 0.6642(3) 0.0319(14) Uani 1 1 d .
H18A H 0.2831 0.3325 0.6972 0.038 Uiso 1 1 calc R
C192 C 0.3710(5) -0.0140(5) 0.5741(3) 0.0386(16) Uani 1 1 d .
C202 C 0.3206(5) -0.1135(5) 0.5816(3) 0.0387(16) Uani 1 1 d .
H20A H 0.2451 -0.1370 0.5670 0.046 Uiso 1 1 calc R
C212 C 0.3774(6) -0.1794(5) 0.6097(3) 0.0421(16) Uani 1 1 d .
H21A H 0.3411 -0.2477 0.6139 0.050 Uiso 1 1 calc R
C222 C 0.4866(6) -0.1459(6) 0.6316(3) 0.0506(19) Uani 1 1 d .
H22A H 0.5263 -0.1916 0.6498 0.061 Uiso 1 1 calc R
C232 C 0.5384(5) -0.0459(6) 0.6272(3) 0.0476(18) Uani 1 1 d .
H23A H 0.6137 -0.0223 0.6435 0.057 Uiso 1 1 calc R
C242 C 0.4815(5) 0.0210(5) 0.5990(3) 0.0426(16) Uani 1 1 d .
H24A H 0.5177 0.0902 0.5968 0.051 Uiso 1 1 calc R
C13 C 0.0495(5) 0.3608(4) 0.2322(3) 0.0284(13) Uani 1 1 d .
C23 C 0.1412(5) 0.4279(4) 0.2182(3) 0.0305(14) Uani 1 1 d .
C33 C 0.1536(5) 0.4362(4) 0.1357(3) 0.0320(14) Uani 1 1 d .
H33A H 0.2171 0.4805 0.1263 0.038 Uiso 1 1 calc R
C43 C 0.0753(5) 0.3811(4) 0.0677(3) 0.0315(14) Uani 1 1 d .
C53 C -0.0183(5) 0.3220(4) 0.0840(3) 0.0356(15) Uani 1 1 d .
H53A H -0.0747 0.2882 0.0388 0.043 Uiso 1 1 calc R
C63 C -0.0331(5) 0.3099(4) 0.1650(3) 0.0300(14) Uani 1 1 d .
C73 C 0.2223(5) 0.5000(4) 0.2881(3) 0.0291(13) Uani 1 1 d .
C83 C 0.3301(5) 0.5074(5) 0.2867(3) 0.0391(16) Uani 1 1 d .
H83A H 0.3535 0.4582 0.2448 0.047 Uiso 1 1 calc R
C93 C 0.4050(5) 0.5861(5) 0.3460(4) 0.0457(17) Uani 1 1 d .
H93A H 0.4792 0.5899 0.3442 0.055 Uiso 1 1 calc R
C103 C 0.3734(5) 0.6581(5) 0.4068(3) 0.0376(15) Uani 1 1 d .
H10B H 0.4246 0.7130 0.4466 0.045 Uiso 1 1 calc R
C113 C 0.2666(5) 0.6487(5) 0.4089(3) 0.0404(16) Uani 1 1 d .
H11E H 0.2434 0.6969 0.4518 0.048 Uiso 1 1 calc R
C123 C 0.1917(5) 0.5721(5) 0.3511(3) 0.0414(16) Uani 1 1 d .
H12B H 0.1177 0.5682 0.3542 0.050 Uiso 1 1 calc R
C133 C -0.1393(5) 0.2494(5) 0.1741(3) 0.0302(14) Uani 1 1 d .
C143 C -0.1541(5) 0.1609(5) 0.2087(3) 0.0342(15) Uani 1 1 d .
H14B H -0.0932 0.1397 0.2298 0.041 Uiso 1 1 calc R
C153 C -0.2538(5) 0.1050(5) 0.2127(3) 0.0412(16) Uani 1 1 d .
H15B H -0.2614 0.0441 0.2348 0.049 Uiso 1 1 calc R
C163 C -0.3441(6) 0.1351(5) 0.1852(4) 0.0481(17) Uani 1 1 d .
H16B H -0.4136 0.0969 0.1893 0.058 Uiso 1 1 calc R
C173 C -0.3306(5) 0.2228(5) 0.1515(3) 0.0430(16) Uani 1 1 d .
H17B H -0.3919 0.2447 0.1321 0.052 Uiso 1 1 calc R
C183 C -0.2299(5) 0.2790(5) 0.1454(3) 0.0407(16) Uani 1 1 d .
H18B H -0.2226 0.3382 0.1213 0.049 Uiso 1 1 calc R
C193 C 0.0925(5) 0.3907(5) -0.0186(3) 0.0367(15) Uani 1 1 d .
C203 C 0.1942(5) 0.3965(5) -0.0419(3) 0.0403(16) Uani 1 1 d .
H20B H 0.2516 0.3925 -0.0035 0.048 Uiso 1 1 calc R
C213 C 0.2117(5) 0.4080(5) -0.1213(4) 0.0446(17) Uani 1 1 d .
H21B H 0.2818 0.4151 -0.1365 0.054 Uiso 1 1 calc R
C223 C 0.1268(6) 0.4090(5) -0.1786(4) 0.0438(17) Uani 1 1 d .
H22B H 0.1388 0.4158 -0.2334 0.053 Uiso 1 1 calc R
C233 C 0.0256(6) 0.4003(5) -0.1566(3) 0.0427(17) Uani 1 1 d .
H23B H -0.0324 0.4013 -0.1958 0.051 Uiso 1 1 calc R
C243 C 0.0082(5) 0.3898(4) -0.0750(3) 0.0407(16) Uani 1 1 d .
H24B H -0.0619 0.3821 -0.0596 0.049 Uiso 1 1 calc R
N14 N 0.2295(5) 0.1998(5) 0.2512(3) 0.0661(18) Uani 1 1 d .
C14 C 0.2406(6) 0.1431(5) 0.1690(4) 0.0528(18) Uani 1 1 d U
C24 C 0.3019(9) 0.2212(7) 0.1241(5) 0.118(4) Uani 1 1 d U
H24C H 0.3763 0.2504 0.1531 0.141 Uiso 1 1 calc R
H24D H 0.2668 0.2813 0.1256 0.141 Uiso 1 1 calc R
C34 C 0.3033(7) 0.0619(7) 0.1735(4) 0.078(3) Uani 1 1 d U
H34A H 0.2643 0.0086 0.2002 0.093 Uiso 1 1 calc R
H34B H 0.3732 0.0968 0.2090 0.093 Uiso 1 1 calc R
C44 C 0.1358(7) 0.0934(9) 0.1184(5) 0.104(3) Uani 1 1 d U
H44A H 0.0999 0.1495 0.1084 0.125 Uiso 1 1 calc R
H44B H 0.0905 0.0503 0.1497 0.125 Uiso 1 1 calc R
C54 C 0.1477(7) 0.0167(11) 0.0278(5) 0.103(4) Uani 1 1 d .
H54A H 0.0762 -0.0256 -0.0034 0.123 Uiso 1 1 calc R
C64 C 0.3028(10) 0.1604(6) 0.0295(6) 0.099(4) Uani 1 1 d .
H64A H 0.3368 0.2111 -0.0024 0.119 Uiso 1 1 calc R
C74 C 0.3225(8) 0.0049(6) 0.0851(5) 0.068(2) Uani 1 1 d .
H74A H 0.3682 -0.0465 0.0900 0.082 Uiso 1 1 calc R
C84 C 0.1971(10) 0.0988(10) -0.0150(6) 0.114(4) Uani 1 1 d .
H84A H 0.2044 0.0631 -0.0733 0.137 Uiso 1 1 calc R
H84B H 0.1493 0.1479 -0.0180 0.137 Uiso 1 1 calc R
C94 C 0.3744(6) 0.0831(8) 0.0415(5) 0.085(3) Uani 1 1 d .
H94A H 0.3882 0.0451 -0.0142 0.103 Uiso 1 1 calc R
H94B H 0.4441 0.1242 0.0748 0.103 Uiso 1 1 calc R
C104 C 0.2182(9) -0.0517(7) 0.0403(5) 0.092(3) Uani 1 1 d .
H10C H 0.1842 -0.1017 0.0718 0.110 Uiso 1 1 calc R
H10D H 0.2269 -0.0945 -0.0154 0.110 Uiso 1 1 calc R

loop_
_atom_site_aniso_label
_atom_site_aniso_U_11
_atom_site_aniso_U_22
_atom_site_aniso_U_33
_atom_site_aniso_U_23
_atom_site_aniso_U_13
_atom_site_aniso_U_12
Fe1 0.0468(6) 0.0353(5) 0.0173(4) 0.0043(4) 0.0073(4) 0.0131(4)
N11 0.043(3) 0.034(3) 0.013(2) 0.003(2) 0.004(2) 0.011(2)
N21 0.035(3) 0.024(3) 0.018(2) 0.002(2) 0.004(2) 0.005(2)
C11 0.044(4) 0.027(3) 0.025(3) 0.006(3) 0.015(3) 0.010(3)
C21 0.037(4) 0.027(3) 0.020(3) -0.003(3) 0.008(3) 0.007(3)
C31 0.043(4) 0.032(3) 0.021(3) 0.010(3) 0.011(3) 0.019(3)
C41 0.034(4) 0.026(3) 0.022(3) -0.002(3) -0.004(3) 0.000(3)
C51 0.058(4) 0.039(4) 0.018(3) 0.007(3) 0.010(3) 0.024(3)
C12 0.033(3) 0.028(3) 0.016(3) 0.011(3) 0.008(2) 0.006(3)
C22 0.034(4) 0.032(3) 0.023(3) 0.007(3) 0.010(3) 0.007(3)
C32 0.055(4) 0.027(3) 0.023(3) 0.009(3) 0.007(3) 0.021(3)
C42 0.046(4) 0.028(3) 0.029(3) 0.011(3) 0.014(3) 0.015(3)
C52 0.034(4) 0.037(4) 0.016(3) 0.006(3) 0.006(2) 0.004(3)
C62 0.039(4) 0.035(3) 0.022(3) 0.014(3) 0.010(3) 0.015(3)
C72 0.036(4) 0.030(3) 0.030(3) 0.007(3) 0.003(3) 0.005(3)
C82 0.047(4) 0.044(4) 0.039(4) 0.007(3) 0.005(3) 0.014(3)
C92 0.076(6) 0.046(4) 0.035(4) 0.004(3) 0.017(4) 0.005(4)
C102 0.059(5) 0.041(4) 0.034(4) 0.005(3) -0.002(3) 0.001(4)
C112 0.048(4) 0.039(4) 0.038(4) 0.021(3) -0.002(3) 0.011(3)
C122 0.041(4) 0.031(3) 0.027(3) 0.003(3) 0.003(3) 0.007(3)
C132 0.031(3) 0.022(3) 0.028(3) 0.008(3) -0.001(3) 0.007(3)
C142 0.059(5) 0.033(4) 0.025(3) 0.004(3) -0.005(3) 0.000(3)
C152 0.074(5) 0.037(4) 0.033(4) 0.016(3) -0.008(3) 0.007(4)
C162 0.048(4) 0.029(4) 0.040(4) 0.004(3) -0.002(3) 0.005(3)
C172 0.045(4) 0.035(4) 0.035(3) 0.009(3) 0.007(3) 0.009(3)
C182 0.038(4) 0.025(3) 0.033(3) 0.006(3) 0.013(3) 0.006(3)
C192 0.055(5) 0.052(4) 0.019(3) 0.013(3) 0.007(3) 0.029(4)
C202 0.057(4) 0.030(4) 0.030(3) 0.005(3) 0.001(3) 0.018(3)
C212 0.063(5) 0.033(4) 0.028(3) 0.003(3) -0.002(3) 0.015(4)
C222 0.088(6) 0.050(5) 0.020(3) 0.008(3) 0.007(4) 0.032(4)
C232 0.047(4) 0.073(5) 0.030(3) 0.017(4) 0.001(3) 0.030(4)
C242 0.051(5) 0.055(4) 0.024(3) 0.008(3) 0.004(3) 0.021(4)
C13 0.039(4) 0.031(3) 0.014(3) 0.001(3) 0.006(3) 0.009(3)
C23 0.040(4) 0.027(3) 0.023(3) 0.008(3) -0.001(3) 0.007(3)
C33 0.044(4) 0.029(3) 0.021(3) 0.005(3) 0.002(3) 0.006(3)
C43 0.044(4) 0.032(3) 0.019(3) 0.003(3) 0.000(3) 0.013(3)
C53 0.059(5) 0.026(3) 0.025(3) 0.007(3) 0.003(3) 0.017(3)
C63 0.046(4) 0.028(3) 0.017(3) 0.005(3) 0.002(3) 0.011(3)
C73 0.036(4) 0.026(3) 0.028(3) 0.010(3) 0.005(3) 0.007(3)
C83 0.052(5) 0.035(4) 0.025(3) -0.002(3) 0.009(3) 0.009(3)
C93 0.035(4) 0.051(4) 0.045(4) 0.005(4) 0.008(3) 0.005(3)
C103 0.047(4) 0.037(4) 0.022(3) 0.003(3) 0.000(3) 0.003(3)
C113 0.048(4) 0.038(4) 0.030(3) 0.000(3) 0.005(3) 0.008(3)
C123 0.041(4) 0.052(4) 0.026(3) -0.002(3) 0.001(3) 0.015(3)
C133 0.039(4) 0.034(3) 0.015(3) 0.002(2) 0.004(3) 0.005(3)
C143 0.038(4) 0.039(4) 0.021(3) 0.000(3) -0.001(3) 0.007(3)
C153 0.051(5) 0.042(4) 0.025(3) 0.007(3) 0.005(3) -0.002(4)
C163 0.049(5) 0.048(4) 0.039(4) 0.003(3) 0.014(3) -0.002(4)
C173 0.044(4) 0.047(4) 0.029(3) -0.003(3) -0.001(3) 0.007(3)
C183 0.047(4) 0.045(4) 0.031(3) 0.008(3) -0.001(3) 0.016(4)
C193 0.054(4) 0.037(4) 0.018(3) 0.003(3) 0.003(3) 0.015(3)
C203 0.057(5) 0.044(4) 0.018(3) 0.004(3) 0.004(3) 0.012(3)
C213 0.053(5) 0.047(4) 0.036(4) 0.015(3) 0.017(3) 0.007(3)
C223 0.071(5) 0.043(4) 0.027(3) 0.013(3) 0.015(3) 0.026(4)
C233 0.075(5) 0.036(4) 0.022(3) 0.004(3) 0.002(3) 0.029(4)
C243 0.061(5) 0.033(4) 0.029(3) 0.007(3) 0.005(3) 0.016(3)
N14 0.098(5) 0.065(4) 0.037(3) 0.004(3) 0.022(3) 0.027(4)
C14 0.084(5) 0.057(4) 0.028(3) 0.011(3) 0.025(3) 0.034(4)
C24 0.201(10) 0.084(6) 0.068(5) 0.007(5) 0.084(6) 0.022(7)
C34 0.111(7) 0.097(6) 0.039(4) 0.010(4) 0.011(4) 0.065(5)
C44 0.077(6) 0.176(9) 0.056(5) 0.002(6) 0.007(5) 0.054(6)
C54 0.041(5) 0.189(12) 0.059(6) 0.006(7) -0.019(4) 0.025(7)
C64 0.187(11) 0.040(5) 0.080(6) 0.006(5) 0.084(7) 0.031(7)
C74 0.104(7) 0.050(5) 0.060(5) 0.008(4) 0.009(5) 0.047(5)
C84 0.161(11) 0.113(9) 0.071(7) 0.001(7) -0.030(7) 0.081(9)
C94 0.047(5) 0.150(9) 0.045(5) 0.016(5) 0.006(4) 0.002(6)
C104 0.123(9) 0.064(6) 0.064(6) -0.011(5) 0.043(6) -0.014(6)

loop_
_atom_type_symbol
_atom_type_description
_atom_type_scat_dispersion_real
_atom_type_scat_dispersion_imag
_atom_type_scat_source
C C 0.0033 0.0016 'International Tables Vol C Tables 4.2.6.8 and 6.1.1.4'
H H 0.0000 0.0000 'International Tables Vol C Tables 4.2.6.8 and 6.1.1.4'
N N 0.0061 0.0033 'International Tables Vol C Tables 4.2.6.8 and 6.1.1.4'
Fe Fe 0.3463 0.8444 'International Tables Vol C Tables 4.2.6.8 and 6.1.1.4'

loop_
_geom_angle_atom_site_label_1
_geom_angle_atom_site_label_2
_geom_angle_atom_site_label_3
_geom_angle
N14 Fe1 N11 139.0(2)
N14 Fe1 N21 126.7(2)
N11 Fe1 N21 94.36(17)
C21 N11 C12 120.6(4)
C21 N11 Fe1 124.7(4)
C12 N11 Fe1 114.5(3)
C41 N21 C13 123.1(4)
C41 N21 Fe1 125.4(4)
C13 N21 Fe1 111.4(3)
C21 C11 H11A 109.5
C21 C11 H11B 109.5
H11A C11 H11B 109.5
C21 C11 H11C 109.5
H11A C11 H11C 109.5
H11B C11 H11C 109.5
N11 C21 C31 123.0(5)
N11 C21 C11 119.9(5)
C31 C21 C11 117.1(4)
C41 C31 C21 129.3(5)
C41 C31 H31A 115.4
C21 C31 H31A 115.4
N21 C41 C31 123.1(5)
N21 C41 C51 120.6(5)
C31 C41 C51 116.3(5)
C41 C51 H51A 109.5
C41 C51 H51B 109.5
H51A C51 H51B 109.5
C41 C51 H51C 109.5
H51A C51 H51C 109.5
H51B C51 H51C 109.5
C22 C12 C62 119.3(5)
C22 C12 N11 119.8(5)
C62 C12 N11 120.9(5)
C12 C22 C32 120.5(5)
C12 C22 C72 122.5(5)
C32 C22 C72 117.0(5)
C22 C32 C42 120.8(5)
C22 C32 H32A 119.6
C42 C32 H32A 119.6
C52 C42 C32 117.8(5)
C52 C42 C192 123.5(5)
C32 C42 C192 118.6(5)
C42 C52 C62 123.0(5)
C42 C52 H52A 118.5
C62 C52 H52A 118.5
C52 C62 C12 118.6(5)
C52 C62 C132 117.1(5)
C12 C62 C132 124.3(5)
C122 C72 C82 117.0(5)
C122 C72 C22 122.9(5)
C82 C72 C22 120.0(5)
C92 C82 C72 121.3(6)
C92 C82 H82A 119.4
C72 C82 H82A 119.4
C82 C92 C102 121.2(6)
C82 C92 H92A 119.4
C102 C92 H92A 119.4
C112 C102 C92 117.8(6)
C112 C102 H10A 121.1
C92 C102 H10A 121.1
C102 C112 C122 121.0(6)
C102 C112 H11D 119.5
C122 C112 H11D 119.5
C72 C122 C112 121.8(5)
C72 C122 H12A 119.1
C112 C122 H12A 119.1
C142 C132 C182 117.4(5)
C142 C132 C62 122.9(5)
C182 C132 C62 119.5(5)
C152 C142 C132 120.8(5)
C152 C142 H14A 119.6
C132 C142 H14A 119.6
C162 C152 C142 121.0(6)
C162 C152 H15A 119.5
C142 C152 H15A 119.5
C152 C162 C172 118.4(6)
C152 C162 H16A 120.8
C172 C162 H16A 120.8
C182 C172 C162 120.9(5)
C182 C172 H17A 119.6
C162 C172 H17A 119.6
C172 C182 C132 121.5(5)
C172 C182 H18A 119.3
C132 C182 H18A 119.3
C202 C192 C242 118.4(5)
C202 C192 C42 121.0(6)
C242 C192 C42 120.6(6)
C212 C202 C192 121.6(6)
C212 C202 H20A 119.2
C192 C202 H20A 119.2
C222 C212 C202 119.7(6)
C222 C212 H21A 120.1
C202 C212 H21A 120.1
C212 C222 C232 119.8(6)
C212 C222 H22A 120.1
C232 C222 H22A 120.1
C222 C232 C242 120.7(7)
C222 C232 H23A 119.7
C242 C232 H23A 119.7
C232 C242 C192 119.7(6)
C232 C242 H24A 120.1
C192 C242 H24A 120.1
C23 C13 C63 119.4(5)
C23 C13 N21 117.9(5)
C63 C13 N21 122.1(5)
C13 C23 C33 119.6(5)
C13 C23 C73 122.5(5)
C33 C23 C73 117.7(5)
C43 C33 C23 121.6(6)
C43 C33 H33A 119.2
C23 C33 H33A 119.2
C53 C43 C33 117.8(5)
C53 C43 C193 122.3(5)
C33 C43 C193 119.9(6)
C43 C53 C63 122.3(5)
C43 C53 H53A 118.8
C63 C53 H53A 118.8
C53 C63 C13 119.0(5)
C53 C63 C133 116.5(5)
C13 C63 C133 124.3(5)
C83 C73 C123 117.7(5)
C83 C73 C23 121.5(5)
C123 C73 C23 120.2(5)
C73 C83 C93 120.6(5)
C73 C83 H83A 119.7
C93 C83 H83A 119.7
C103 C93 C83 120.9(6)
C103 C93 H93A 119.6
C83 C93 H93A 119.6
C113 C103 C93 118.1(6)
C113 C103 H10B 121.0
C93 C103 H10B 121.0
C103 C113 C123 121.9(5)
C103 C113 H11E 119.1
C123 C113 H11E 119.1
C113 C123 C73 120.8(6)
C113 C123 H12B 119.6
C73 C123 H12B 119.6
C183 C133 C143 117.7(6)
C183 C133 C63 118.9(5)
C143 C133 C63 123.4(5)
C153 C143 C133 121.3(6)
C153 C143 H14B 119.4
C133 C143 H14B 119.4
C143 C153 C163 121.2(6)
C143 C153 H15B 119.4
C163 C153 H15B 119.4
C153 C163 C173 118.2(6)
C153 C163 H16B 120.9
C173 C163 H16B 120.9
C183 C173 C163 121.3(6)
C183 C173 H17B 119.4
C163 C173 H17B 119.4
C173 C183 C133 120.4(6)
C173 C183 H18B 119.8
C133 C183 H18B 119.8
C243 C193 C203 120.6(5)
C243 C193 C43 120.1(6)
C203 C193 C43 119.3(5)
C213 C203 C193 119.8(6)
C213 C203 H20B 120.1
C193 C203 H20B 120.1
C203 C213 C223 120.0(6)
C203 C213 H21B 120.0
C223 C213 H21B 120.0
C233 C223 C213 120.3(5)
C233 C223 H22B 119.9
C213 C223 H22B 119.9
C223 C233 C243 119.6(6)
C223 C233 H23B 120.2
C243 C233 H23B 120.2
C193 C243 C233 119.6(6)
C193 C243 H24B 120.2
C233 C243 H24B 120.2
C14 N14 Fe1 151.2(5)
N14 C14 C44 111.0(6)
N14 C14 C34 110.8(5)
C44 C14 C34 110.5(7)
N14 C14 C24 109.4(6)
C44 C14 C24 107.6(7)
C34 C14 C24 107.4(7)
C14 C24 C64 109.2(7)
C14 C24 H24C 109.8
C64 C24 H24C 109.8
C14 C24 H24D 109.8
C64 C24 H24D 109.8
H24C C24 H24D 108.3
C14 C34 C74 111.5(6)
C14 C34 H34A 109.3
C74 C34 H34A 109.3
C14 C34 H34B 109.3
C74 C34 H34B 109.3
H34A C34 H34B 108.0
C14 C44 C54 111.1(6)
C14 C44 H44A 109.4
C54 C44 H44A 109.4
C14 C44 H44B 109.4
C54 C44 H44B 109.4
H44A C44 H44B 108.0
C104 C54 C84 111.6(8)
C104 C54 C44 110.3(7)
C84 C54 C44 100.5(10)
C104 C54 H54A 111.3
C84 C54 H54A 111.3
C44 C54 H54A 111.3
C84 C64 C94 109.3(7)
C84 C64 C24 114.1(9)
C94 C64 C24 101.2(8)
C84 C64 H64A 110.6
C94 C64 H64A 110.6
C24 C64 H64A 110.6
C104 C74 C94 110.4(7)
C104 C74 C34 105.8(7)
C94 C74 C34 110.6(7)
C104 C74 H74A 110.0
C94 C74 H74A 110.0
C34 C74 H74A 110.0
C64 C84 C54 111.9(8)
C64 C84 H84A 109.2
C54 C84 H84A 109.2
C64 C84 H84B 109.2
C54 C84 H84B 109.2
H84A C84 H84B 107.9
C74 C94 C64 110.9(6)
C74 C94 H94A 109.5
C64 C94 H94A 109.5
C74 C94 H94B 109.5
C64 C94 H94B 109.5
H94A C94 H94B 108.0
C74 C104 C54 113.9(7)
C74 C104 H10C 108.8
C54 C104 H10C 108.8
C74 C104 H10D 108.8
C54 C104 H10D 108.8
H10C C104 H10D 107.7

loop_
_geom_bond_atom_site_label_1
_geom_bond_atom_site_label_2
_geom_bond_distance
Fe1 N14 1.700(5)
Fe1 N11 1.961(4)
Fe1 N21 1.962(4)
N11 C21 1.338(6)
N11 C12 1.433(6)
N21 C41 1.321(6)
N21 C13 1.430(6)
C11 C21 1.507(7)
C11 H11A 0.9800
C11 H11B 0.9800
C11 H11C 0.9800
C21 C31 1.399(7)
C31 C41 1.392(7)
C31 H31A 0.9500
C41 C51 1.525(7)
C51 H51A 0.9800
C51 H51B 0.9800
C51 H51C 0.9800
C12 C22 1.381(7)
C12 C62 1.402(7)
C22 C32 1.392(7)
C22 C72 1.494(8)
C32 C42 1.395(8)
C32 H32A 0.9500
C42 C52 1.365(7)
C42 C192 1.485(7)
C52 C62 1.390(7)
C52 H52A 0.9500
C62 C132 1.479(7)
C72 C122 1.374(7)
C72 C82 1.399(7)
C82 C92 1.375(8)
C82 H82A 0.9500
C92 C102 1.382(9)
C92 H92A 0.9500
C102 C112 1.381(8)
C102 H10A 0.9500
C112 C122 1.383(8)
C112 H11D 0.9500
C122 H12A 0.9500
C132 C142 1.383(7)
C132 C182 1.394(7)
C142 C152 1.380(8)
C142 H14A 0.9500
C152 C162 1.377(8)
C152 H15A 0.9500
C162 C172 1.377(8)
C162 H16A 0.9500
C172 C182 1.365(7)
C172 H17A 0.9500
C182 H18A 0.9500
C192 C202 1.382(8)
C192 C242 1.396(8)
C202 C212 1.381(7)
C202 H20A 0.9500
C212 C222 1.375(9)
C212 H21A 0.9500
C222 C232 1.377(9)
C222 H22A 0.9500
C232 C242 1.392(8)
C232 H23A 0.9500
C242 H24A 0.9500
C13 C23 1.396(7)
C13 C63 1.404(7)
C23 C33 1.408(7)
C23 C73 1.486(7)
C33 C43 1.390(7)
C33 H33A 0.9500
C43 C53 1.380(8)
C43 C193 1.488(7)
C53 C63 1.406(7)
C53 H53A 0.9500
C63 C133 1.474(8)
C73 C83 1.374(8)
C73 C123 1.383(7)
C83 C93 1.388(8)
C83 H83A 0.9500
C93 C103 1.368(7)
C93 H93A 0.9500
C103 C113 1.360(8)
C103 H10B 0.9500
C113 C123 1.364(8)
C113 H11E 0.9500
C123 H12B 0.9500
C133 C183 1.386(8)
C133 C143 1.404(8)
C143 C153 1.359(8)
C143 H14B 0.9500
C153 C163 1.379(8)
C153 H15B 0.9500
C163 C173 1.387(8)
C163 H16B 0.9500
C173 C183 1.381(8)
C173 H17B 0.9500
C183 H18B 0.9500
C193 C243 1.364(8)
C193 C203 1.388(8)
C203 C213 1.382(7)
C203 H20B 0.9500
C213 C223 1.388(8)
C213 H21B 0.9500
C223 C233 1.372(8)
C223 H22B 0.9500
C233 C243 1.414(7)
C233 H23B 0.9500
C243 H24B 0.9500
N14 C14 1.423(7)
C14 C44 1.463(10)
C14 C34 1.483(9)
C14 C24 1.536(10)
C24 C64 1.582(10)
C24 H24C 0.9900
C24 H24D 0.9900
C34 C74 1.543(9)
C34 H34A 0.9900
C34 H34B 0.9900
C44 C54 1.639(11)
C44 H44A 0.9900
C44 H44B 0.9900
C54 C104 1.443(12)
C54 C84 1.494(14)
C54 H54A 1.0000
C64 C84 1.468(13)
C64 C94 1.545(12)
C64 H64A 1.0000
C74 C104 1.440(11)
C74 C94 1.476(10)
C74 H74A 1.0000
C84 H84A 0.9900
C84 H84B 0.9900
C94 H94A 0.9900
C94 H94B 0.9900
C104 H10C 0.9900
C104 H10D 0.9900

loop_
_geom_torsion_atom_site_label_1
_geom_torsion_atom_site_label_2
_geom_torsion_atom_site_label_3
_geom_torsion_atom_site_label_4
_geom_torsion
N14 Fe1 N11 C21 -174.2(5)
N21 Fe1 N11 C21 4.5(5)
N14 Fe1 N11 C12 1.3(6)
N21 Fe1 N11 C12 180.0(4)
N14 Fe1 N21 C41 176.1(5)
N11 Fe1 N21 C41 -2.9(5)
N14 Fe1 N21 C13 -2.0(5)
N11 Fe1 N21 C13 179.1(4)
C12 N11 C21 C31 179.9(5)
Fe1 N11 C21 C31 -4.9(8)
C12 N11 C21 C11 1.7(8)
Fe1 N11 C21 C11 176.9(4)
N11 C21 C31 C41 2.4(9)
C11 C21 C31 C41 -179.3(5)
C13 N21 C41 C31 179.3(5)
Fe1 N21 C41 C31 1.4(8)
C13 N21 C41 C51 0.0(8)
Fe1 N21 C41 C51 -177.8(4)
C21 C31 C41 N21 -0.5(9)
C21 C31 C41 C51 178.8(6)
C21 N11 C12 C22 105.8(6)
Fe1 N11 C12 C22 -69.9(6)
C21 N11 C12 C62 -77.2(7)
Fe1 N11 C12 C62 107.1(4)
C62 C12 C22 C32 0.5(8)
N11 C12 C22 C32 177.5(5)
C62 C12 C22 C72 178.2(5)
N11 C12 C22 C72 -4.7(8)
C12 C22 C32 C42 -1.0(8)
C72 C22 C32 C42 -178.9(5)
C22 C32 C42 C52 1.1(8)
C22 C32 C42 C192 179.0(5)
C32 C42 C52 C62 -0.6(8)
C192 C42 C52 C62 -178.4(5)
C42 C52 C62 C12 0.1(8)
C42 C52 C62 C132 -178.6(5)
C22 C12 C62 C52 0.0(7)
N11 C12 C62 C52 -177.0(4)
C22 C12 C62 C132 178.6(5)
N11 C12 C62 C132 1.6(8)
C12 C22 C72 C122 -54.7(8)
C32 C22 C72 C122 123.1(6)
C12 C22 C72 C82 129.7(6)
C32 C22 C72 C82 -52.4(7)
C122 C72 C82 C92 1.0(9)
C22 C72 C82 C92 176.9(5)
C72 C82 C92 C102 -1.9(10)
C82 C92 C102 C112 1.5(10)
C92 C102 C112 C122 -0.3(9)
C82 C72 C122 C112 0.1(8)
C22 C72 C122 C112 -175.6(5)
C102 C112 C122 C72 -0.5(9)
C52 C62 C132 C142 118.3(6)
C12 C62 C132 C142 -60.3(8)
C52 C62 C132 C182 -57.0(7)
C12 C62 C132 C182 124.4(6)
C182 C132 C142 C152 1.2(9)
C62 C132 C142 C152 -174.1(6)
C132 C142 C152 C162 -0.3(10)
C142 C152 C162 C172 -0.9(9)
C152 C162 C172 C182 1.2(9)
C162 C172 C182 C132 -0.4(9)
C142 C132 C182 C172 -0.9(8)
C62 C132 C182 C172 174.6(5)
C52 C42 C192 C202 141.6(6)
C32 C42 C192 C202 -36.1(7)
C52 C42 C192 C242 -38.6(8)
C32 C42 C192 C242 143.6(5)
C242 C192 C202 C212 -2.5(8)
C42 C192 C202 C212 177.2(5)
C192 C202 C212 C222 0.5(8)
C202 C212 C222 C232 1.4(9)
C212 C222 C232 C242 -1.3(9)
C222 C232 C242 C192 -0.7(8)
C202 C192 C242 C232 2.6(8)
C42 C192 C242 C232 -177.2(5)
C41 N21 C13 C23 114.7(6)
Fe1 N21 C13 C23 -67.1(5)
C41 N21 C13 C63 -74.8(7)
Fe1 N21 C13 C63 103.3(5)
C63 C13 C23 C33 -5.6(8)
N21 C13 C23 C33 165.1(4)
C63 C13 C23 C73 168.1(5)
N21 C13 C23 C73 -21.1(8)
C13 C23 C33 C43 1.7(8)
C73 C23 C33 C43 -172.3(5)
C23 C33 C43 C53 3.4(8)
C23 C33 C43 C193 -179.0(5)
C33 C43 C53 C63 -4.7(8)
C193 C43 C53 C63 177.7(5)
C43 C53 C63 C13 0.8(8)
C43 C53 C63 C133 176.8(5)
C23 C13 C63 C53 4.4(8)
N21 C13 C63 C53 -165.9(5)
C23 C13 C63 C133 -171.2(5)
N21 C13 C63 C133 18.5(8)
C13 C23 C73 C83 133.8(6)
C33 C23 C73 C83 -52.3(7)
C13 C23 C73 C123 -54.8(8)
C33 C23 C73 C123 119.0(6)
C123 C73 C83 C93 -1.1(8)
C23 C73 C83 C93 170.5(5)
C73 C83 C93 C103 -0.2(9)
C83 C93 C103 C113 1.6(9)
C93 C103 C113 C123 -1.7(9)
C103 C113 C123 C73 0.4(9)
C83 C73 C123 C113 1.0(9)
C23 C73 C123 C113 -170.7(5)
C53 C63 C133 C183 -52.5(7)
C13 C63 C133 C183 123.2(6)
C53 C63 C133 C143 125.8(5)
C13 C63 C133 C143 -58.5(8)
C183 C133 C143 C153 1.0(8)
C63 C133 C143 C153 -177.3(5)
C133 C143 C153 C163 -2.0(8)
C143 C153 C163 C173 1.5(8)
C153 C163 C173 C183 -0.1(8)
C163 C173 C183 C133 -0.9(8)
C143 C133 C183 C173 0.4(8)
C63 C133 C183 C173 178.8(5)
C53 C43 C193 C243 32.7(8)
C33 C43 C193 C243 -144.8(6)
C53 C43 C193 C203 -144.9(6)
C33 C43 C193 C203 37.6(8)
C243 C193 C203 C213 4.0(9)
C43 C193 C203 C213 -178.4(5)
C193 C203 C213 C223 -2.8(9)
C203 C213 C223 C233 1.0(9)
C213 C223 C233 C243 -0.3(9)
C203 C193 C243 C233 -3.3(9)
C43 C193 C243 C233 179.2(5)
C223 C233 C243 C193 1.4(9)
N11 Fe1 N14 C14 122.9(10)
N21 Fe1 N14 C14 -55.5(11)
Fe1 N14 C14 C44 -4.0(14)
Fe1 N14 C14 C34 -127.2(10)
Fe1 N14 C14 C24 114.5(11)
N14 C14 C24 C64 -173.8(8)
C44 C14 C24 C64 -53.2(10)
C34 C14 C24 C64 65.9(10)
N14 C14 C34 C74 -176.2(7)
C44 C14 C34 C74 60.3(9)
C24 C14 C34 C74 -56.8(9)
N14 C14 C44 C54 -173.4(8)
C34 C14 C44 C54 -50.0(10)
C24 C14 C44 C54 67.0(10)
C14 C44 C54 C104 47.5(12)
C14 C44 C54 C84 -70.3(10)
C14 C24 C64 C84 49.7(12)
C14 C24 C64 C94 -67.6(10)
C14 C34 C74 C104 -64.3(9)
C14 C34 C74 C94 55.3(10)
C94 C64 C84 C54 53.8(11)
C24 C64 C84 C54 -58.7(11)
C104 C54 C84 C64 -54.1(11)
C44 C54 C84 C64 62.8(9)
C104 C74 C94 C64 55.9(9)
C34 C74 C94 C64 -61.0(9)
C84 C64 C94 C74 -55.4(10)
C24 C64 C94 C74 65.3(9)
C94 C74 C104 C54 -56.6(10)
C34 C74 C104 C54 63.2(9)
C84 C54 C104 C74 55.1(10)
C44 C54 C104 C74 -55.7(11)
